data_4038908
loop_
_publ_author_name
'Zhao, Yinjiao'
'Li, Yuda'
'Wang, Bei'
'Zhao, Jingfeng'
'Li, Liang'
'Luo, Xiao-Dong'
'Zhang, Hongbin'

_publ_section_title
;
 Total Synthesis of Dactylicapnosines A and B.
;
_journal_name_full 'The Journal of organic chemistry'
_journal_paper_doi 10.1021/acs.joc.0c01900
_journal_year 2020
_chemical_formula_moiety 'C22 H25 N O8'
_chemical_formula_sum 'C22 H25 N O8'
_chemical_formula_weight 431.43
_space_group_crystal_system orthorhombic
_space_group_IT_number 29
_space_group_name_Hall 'P 2c -2ac'
_space_group_name_H-M_alt 'P c a 21'
_atom_sites_solution_hydrogens mixed
_atom_sites_solution_primary direct
_atom_sites_solution_secondary difmap
_audit_creation_method SHELXL-2014/7
_cell_angle_alpha 90
_cell_angle_beta 90
_cell_angle_gamma 90
_cell_formula_units_Z 4
_cell_length_a 21.1613(17)
_cell_length_b 8.9412(7)
_cell_length_c 10.6525(9)
_cell_measurement_reflns_used 9895
_cell_measurement_temperature 100(2)
_cell_measurement_theta_max 30.77
_cell_measurement_theta_min 2.28
_cell_volume 2015.5(3)
_computing_cell_refinement 'Bruker SAINT'
_computing_data_collection 'Bruker APEX2'
_computing_data_reduction 'Bruker SAINT'
_computing_molecular_graphics 'Bruker SHELXTL'
_computing_publication_material 'Bruker SHELXTL'
_computing_structure_refinement 'SHELXL-2014 (Sheldrick 2014)'
_computing_structure_solution 'SHELXS-97 (Sheldrick 2008)'
_diffrn_ambient_temperature 100(2)
_diffrn_measured_fraction_theta_full 0.999
_diffrn_measured_fraction_theta_max 0.949
_diffrn_measurement_device_type 'Bruker APEX-II CCD'
_diffrn_measurement_method '\f and \w scans'
_diffrn_radiation_type MoK\a
_diffrn_radiation_wavelength 0.71073
_diffrn_reflns_av_R_equivalents 0.0248
_diffrn_reflns_av_unetI/netI 0.0258
_diffrn_reflns_Laue_measured_fraction_full 0.999
_diffrn_reflns_Laue_measured_fraction_max 0.949
_diffrn_reflns_limit_h_max 28
_diffrn_reflns_limit_h_min -29
_diffrn_reflns_limit_k_max 12
_diffrn_reflns_limit_k_min -12
_diffrn_reflns_limit_l_max 14
_diffrn_reflns_limit_l_min -15
_diffrn_reflns_number 21608
_diffrn_reflns_point_group_measured_fraction_full 0.999
_diffrn_reflns_point_group_measured_fraction_max 0.921
_diffrn_reflns_theta_full 25.242
_diffrn_reflns_theta_max 31.106
_diffrn_reflns_theta_min 1.925
_diffrn_source 'fine-focus sealed tube'
_exptl_absorpt_coefficient_mu 0.109
_exptl_absorpt_correction_type multi-scan
_exptl_absorpt_process_details sadabs
_exptl_crystal_colour brown
_exptl_crystal_density_diffrn 1.422
_exptl_crystal_description block
_exptl_crystal_F_000 912
_exptl_crystal_size_max 0.600
_exptl_crystal_size_mid 0.450
_exptl_crystal_size_min 0.300
_exptl_transmission_factor_max 0.7462
_exptl_transmission_factor_min 0.6417
_refine_diff_density_max 0.424
_refine_diff_density_min -0.269
_refine_diff_density_rms 0.089
_refine_ls_abs_structure_details
;
 Flack x determined using 2456 quotients [(I+)-(I-)]/[(I+)+(I-)]
 (Parsons, Flack and Wagner, Acta Cryst. B69 (2013) 249-259).
;
_refine_ls_abs_structure_Flack 0.1(2)
_refine_ls_extinction_method none
_refine_ls_goodness_of_fit_ref 1.074
_refine_ls_hydrogen_treatment mixed
_refine_ls_matrix_type full
_refine_ls_number_parameters 289
_refine_ls_number_reflns 5968
_refine_ls_number_restraints 1
_refine_ls_restrained_S_all 1.074
_refine_ls_R_factor_all 0.0383
_refine_ls_R_factor_gt 0.0355
_refine_ls_shift/su_max 0.000
_refine_ls_shift/su_mean 0.000
_refine_ls_structure_factor_coef Fsqd
_refine_ls_weighting_details 'w=1/[\s^2^(Fo^2^)+(0.0554P)^2^+0.3079P] where P=(Fo^2^+2Fc^2^)/3'
_refine_ls_weighting_scheme calc
_refine_ls_wR_factor_gt 0.0917
_refine_ls_wR_factor_ref 0.0940
_reflns_Friedel_coverage 0.850
_reflns_Friedel_fraction_full 0.998
_reflns_Friedel_fraction_max 0.889
_reflns_number_gt 5683
_reflns_number_total 5968
_reflns_threshold_expression 'I > 2\s(I)'
_cod_data_source_file jo0c01900_si_002.cif
_cod_data_source_block mo_zhb_zyj3_0m
_cod_database_code 4038908
_shelx_shelxl_version_number 2014/7
_shelx_space_group_comment
;
The symmetry employed for this shelxl refinement is uniquely defined
by the following loop, which should always be used as a source of
symmetry information in preference to the above space-group names.
They are only intended as comments.
;
_shelx_estimated_absorpt_t_min 0.938
_shelx_estimated_absorpt_t_max 0.968

loop_
_space_group_symop_operation_xyz
'x, y, z'
'-x, -y, z+1/2'
'-x+1/2, y, z+1/2'
'x+1/2, -y, z'

loop_
_atom_site_label
_atom_site_type_symbol
_atom_site_fract_x
_atom_site_fract_y
_atom_site_fract_z
_atom_site_U_iso_or_equiv
_atom_site_adp_type
_atom_site_occupancy
_atom_site_site_symmetry_order
_atom_site_calc_flag
_atom_site_refinement_flags_posn
_atom_site_refinement_flags_adp
_atom_site_refinement_flags_occupancy
_atom_site_disorder_assembly
_atom_site_disorder_group
O1 O 0.54930(6) 0.16043(14) 0.41705(12) 0.0178(2) Uani 1 1 d . . . . .
O2 O 0.77296(7) 0.80695(16) 0.21797(15) 0.0277(3) Uani 1 1 d . . . . .
O3 O 0.66205(7) 0.72683(15) 0.31651(14) 0.0233(3) Uani 1 1 d . . . . .
O4 O 0.57224(6) 0.56875(15) 0.44450(12) 0.0188(3) Uani 1 1 d . . . . .
O5 O 0.45975(6) 0.41730(15) 0.42739(12) 0.0163(2) Uani 1 1 d . . . . .
O6 O 0.46472(6) 0.53184(14) 0.23058(11) 0.0161(2) Uani 1 1 d . . . . .
O7 O 0.46803(6) 0.26149(14) 0.14003(11) 0.0150(2) Uani 1 1 d . . . . .
H21 H 0.4652(12) 0.344(3) 0.097(3) 0.023 Uiso 1 1 d . U . . .
O8 O 0.46666(6) 0.05577(15) 0.31745(14) 0.0229(3) Uani 1 1 d . . . . .
N1 N 0.70447(7) 0.16040(18) 0.00337(16) 0.0202(3) Uani 1 1 d . . . . .
C1 C 0.54270(10) 0.0474(2) 0.51365(19) 0.0249(4) Uani 1 1 d . . . . .
H22 H 0.5026 0.0620 0.5580 0.037 Uiso 1 1 calc R U . . .
H23 H 0.5778 0.0559 0.5733 0.037 Uiso 1 1 calc R U . . .
H1 H 0.5433 -0.0520 0.4750 0.037 Uiso 1 1 calc R U . . .
C2 C 0.50495(8) 0.15404(18) 0.32750(16) 0.0136(3) Uani 1 1 d . . . . .
C3 C 0.50925(7) 0.29005(17) 0.24007(15) 0.0114(3) Uani 1 1 d . . . . .
C4 C 0.57702(7) 0.31707(17) 0.19735(15) 0.0120(3) Uani 1 1 d . . . . .
C5 C 0.60409(7) 0.44198(17) 0.25189(15) 0.0117(3) Uani 1 1 d . . . . .
C6 C 0.66647(7) 0.48647(18) 0.21235(15) 0.0121(3) Uani 1 1 d . . . . .
C7 C 0.69393(8) 0.62649(19) 0.24187(16) 0.0163(3) Uani 1 1 d . . . . .
C8 C 0.75260(9) 0.6654(2) 0.19219(18) 0.0192(3) Uani 1 1 d . . . . .
C9 C 0.81871(9) 0.8694(2) 0.1330(2) 0.0250(4) Uani 1 1 d . . . . .
H25 H 0.8606 0.8282 0.1519 0.038 Uiso 1 1 calc R U . . .
H3 H 0.8196 0.9783 0.1426 0.038 Uiso 1 1 calc R U . . .
H2 H 0.8071 0.8440 0.0465 0.038 Uiso 1 1 calc R U . . .
C10 C 0.63442(12) 0.8466(3) 0.2495(2) 0.0356(5) Uani 1 1 d . . . . .
H4 H 0.6677 0.9060 0.2094 0.053 Uiso 1 1 calc R U . . .
H6 H 0.6104 0.9100 0.3075 0.053 Uiso 1 1 calc R U . . .
H5 H 0.6060 0.8069 0.1850 0.053 Uiso 1 1 calc R U . . .
C11 C 0.70034(7) 0.38767(18) 0.13031(15) 0.0128(3) Uani 1 1 d . . . . .
C12 C 0.67062(8) 0.25355(18) 0.08137(16) 0.0147(3) Uani 1 1 d . . . . .
C13 C 0.67178(10) 0.0402(2) -0.0625(2) 0.0279(4) Uani 1 1 d . . . . .
H7 H 0.6485 -0.0211 -0.0019 0.042 Uiso 1 1 calc R U . . .
H9 H 0.7027 -0.0222 -0.1066 0.042 Uiso 1 1 calc R U . . .
H8 H 0.6422 0.0831 -0.1234 0.042 Uiso 1 1 calc R U . . .
C14 C 0.75788(10) 0.2227(2) -0.06623(19) 0.0258(4) Uani 1 1 d . . . . .
H13 H 0.7421 0.2884 -0.1341 0.031 Uiso 1 1 calc R U . . .
H14 H 0.7824 0.1406 -0.1052 0.031 Uiso 1 1 calc R U . . .
C15 C 0.80022(9) 0.3114(2) 0.0207(2) 0.0230(4) Uani 1 1 d . . . . .
H12 H 0.8211 0.2429 0.0807 0.028 Uiso 1 1 calc R U . . .
H11 H 0.8334 0.3623 -0.0288 0.028 Uiso 1 1 calc R U . . .
C16 C 0.76229(8) 0.42570(19) 0.09166(17) 0.0168(3) Uani 1 1 d . . . . .
C17 C 0.78768(9) 0.5630(2) 0.12106(19) 0.0207(3) Uani 1 1 d . . . . .
H10 H 0.8290 0.5883 0.0932 0.025 Uiso 1 1 calc R U . . .
C18 C 0.60788(8) 0.22338(19) 0.11258(16) 0.0147(3) Uani 1 1 d . . . . .
H24 H 0.5865 0.1403 0.0766 0.018 Uiso 1 1 calc R U . . .
C19 C 0.56131(8) 0.49684(18) 0.35025(15) 0.0125(3) Uani 1 1 d . . . . .
C20 C 0.49440(7) 0.43552(17) 0.31703(15) 0.0118(3) Uani 1 1 d . . . . .
C21 C 0.39424(9) 0.3807(2) 0.40769(19) 0.0226(4) Uani 1 1 d . . . . .
H16 H 0.3728 0.4655 0.3679 0.034 Uiso 1 1 calc R U . . .
H15 H 0.3742 0.3590 0.4886 0.034 Uiso 1 1 calc R U . . .
H17 H 0.3911 0.2928 0.3532 0.034 Uiso 1 1 calc R U . . .
C22 C 0.45599(11) 0.6819(2) 0.2753(2) 0.0284(4) Uani 1 1 d . . . . .
H18 H 0.4415 0.6793 0.3627 0.043 Uiso 1 1 calc R U . . .
H19 H 0.4243 0.7327 0.2234 0.043 Uiso 1 1 calc R U . . .
H20 H 0.4962 0.7362 0.2705 0.043 Uiso 1 1 calc R U . . .

loop_
_atom_site_aniso_label
_atom_site_aniso_U_11
_atom_site_aniso_U_22
_atom_site_aniso_U_33
_atom_site_aniso_U_23
_atom_site_aniso_U_13
_atom_site_aniso_U_12
O1 0.0180(6) 0.0165(6) 0.0190(6) 0.0064(5) -0.0036(5) -0.0010(5)
O2 0.0251(7) 0.0199(6) 0.0381(8) -0.0076(6) 0.0101(6) -0.0113(5)
O3 0.0274(7) 0.0170(6) 0.0256(6) -0.0064(5) 0.0089(6) -0.0030(5)
O4 0.0178(6) 0.0221(6) 0.0164(6) -0.0058(5) 0.0018(5) -0.0026(5)
O5 0.0142(5) 0.0213(6) 0.0134(5) -0.0006(5) 0.0048(4) -0.0005(4)
O6 0.0176(6) 0.0142(5) 0.0166(6) 0.0016(5) -0.0023(4) 0.0050(4)
O7 0.0154(5) 0.0159(6) 0.0137(5) 0.0001(5) -0.0038(4) -0.0018(4)
O8 0.0243(7) 0.0179(6) 0.0265(7) 0.0045(5) -0.0025(5) -0.0078(5)
N1 0.0193(7) 0.0181(7) 0.0230(7) -0.0071(6) 0.0076(6) 0.0007(6)
C1 0.0282(9) 0.0242(9) 0.0224(9) 0.0125(7) -0.0024(7) 0.0010(7)
C2 0.0129(7) 0.0122(6) 0.0157(7) 0.0011(5) 0.0025(5) 0.0022(5)
C3 0.0108(7) 0.0110(6) 0.0125(6) 0.0005(5) -0.0001(5) -0.0002(5)
C4 0.0120(7) 0.0118(7) 0.0122(6) 0.0018(5) 0.0009(5) 0.0009(6)
C5 0.0111(7) 0.0118(7) 0.0121(6) 0.0008(5) 0.0015(5) 0.0015(5)
C6 0.0116(7) 0.0125(6) 0.0122(6) 0.0010(5) 0.0005(5) 0.0003(5)
C7 0.0157(7) 0.0149(7) 0.0182(7) -0.0015(6) 0.0021(6) -0.0019(6)
C8 0.0168(7) 0.0164(7) 0.0244(8) -0.0014(7) 0.0026(6) -0.0043(7)
C9 0.0214(9) 0.0213(9) 0.0324(9) 0.0025(8) 0.0035(8) -0.0072(7)
C10 0.0390(12) 0.0259(10) 0.0419(12) -0.0032(9) 0.0053(10) 0.0100(9)
C11 0.0125(7) 0.0126(7) 0.0132(7) 0.0016(5) 0.0020(5) 0.0014(5)
C12 0.0163(7) 0.0129(7) 0.0147(7) -0.0006(6) 0.0026(6) 0.0015(6)
C13 0.0279(9) 0.0244(9) 0.0315(10) -0.0134(8) 0.0072(8) 0.0003(8)
C14 0.0257(9) 0.0269(9) 0.0248(9) -0.0063(8) 0.0126(8) 0.0006(8)
C15 0.0161(8) 0.0206(8) 0.0324(10) -0.0030(7) 0.0109(7) 0.0014(7)
C16 0.0137(8) 0.0172(7) 0.0194(8) 0.0015(6) 0.0035(6) 0.0015(6)
C17 0.0148(8) 0.0202(8) 0.0271(9) -0.0001(7) 0.0049(7) -0.0020(6)
C18 0.0158(7) 0.0115(7) 0.0167(7) -0.0023(6) 0.0027(6) 0.0003(6)
C19 0.0129(7) 0.0110(6) 0.0135(7) 0.0005(5) 0.0010(5) 0.0006(5)
C20 0.0112(6) 0.0123(7) 0.0120(6) 0.0005(5) 0.0011(5) 0.0018(5)
C21 0.0142(8) 0.0281(9) 0.0254(9) -0.0013(7) 0.0069(6) -0.0012(7)
C22 0.0332(11) 0.0164(8) 0.0357(11) -0.0012(8) -0.0050(9) 0.0101(8)

loop_
_atom_type_symbol
_atom_type_description
_atom_type_scat_dispersion_real
_atom_type_scat_dispersion_imag
_atom_type_scat_source
C C 0.0033 0.0016 'International Tables Vol C Tables 4.2.6.8 and 6.1.1.4'
H H 0.0000 0.0000 'International Tables Vol C Tables 4.2.6.8 and 6.1.1.4'
N N 0.0061 0.0033 'International Tables Vol C Tables 4.2.6.8 and 6.1.1.4'
O O 0.0106 0.0060 'International Tables Vol C Tables 4.2.6.8 and 6.1.1.4'

loop_
_geom_angle_atom_site_label_1
_geom_angle_atom_site_label_2
_geom_angle_atom_site_label_3
_geom_angle
_geom_angle_site_symmetry_1
_geom_angle_site_symmetry_3
_geom_angle_publ_flag
C2 O1 C1 114.12(14) . . ?
C8 O2 C9 116.45(16) . . ?
C7 O3 C10 113.89(16) . . ?
C20 O5 C21 114.20(13) . . ?
C20 O6 C22 114.31(14) . . ?
C3 O7 H21 106.7(17) . . ?
C12 N1 C13 119.29(15) . . ?
C12 N1 C14 118.53(15) . . ?
C13 N1 C14 113.79(15) . . ?
O1 C1 H22 109.5 . . ?
O1 C1 H23 109.5 . . ?
H22 C1 H23 109.5 . . ?
O1 C1 H1 109.5 . . ?
H22 C1 H1 109.5 . . ?
H23 C1 H1 109.5 . . ?
O8 C2 O1 124.60(16) . . ?
O8 C2 C3 124.49(15) . . ?
O1 C2 C3 110.91(14) . . ?
O7 C3 C4 112.82(13) . . ?
O7 C3 C2 106.28(13) . . ?
C4 C3 C2 111.27(13) . . ?
O7 C3 C20 115.08(13) . . ?
C4 C3 C20 102.30(12) . . ?
C2 C3 C20 109.15(12) . . ?
C5 C4 C18 124.28(15) . . ?
C5 C4 C3 113.10(13) . . ?
C18 C4 C3 122.62(14) . . ?
C4 C5 C6 118.64(14) . . ?
C4 C5 C19 108.30(14) . . ?
C6 C5 C19 132.88(15) . . ?
C7 C6 C11 118.35(14) . . ?
C7 C6 C5 123.71(14) . . ?
C11 C6 C5 117.74(14) . . ?
O3 C7 C8 119.57(15) . . ?
O3 C7 C6 120.26(15) . . ?
C8 C7 C6 120.15(16) . . ?
O2 C8 C7 115.87(16) . . ?
O2 C8 C17 123.21(16) . . ?
C7 C8 C17 120.92(16) . . ?
O2 C9 H25 109.5 . . ?
O2 C9 H3 109.5 . . ?
H25 C9 H3 109.5 . . ?
O2 C9 H2 109.5 . . ?
H25 C9 H2 109.5 . . ?
H3 C9 H2 109.5 . . ?
O3 C10 H4 109.5 . . ?
O3 C10 H6 109.5 . . ?
H4 C10 H6 109.5 . . ?
O3 C10 H5 109.5 . . ?
H4 C10 H5 109.5 . . ?
H6 C10 H5 109.5 . . ?
C16 C11 C6 119.47(15) . . ?
C16 C11 C12 119.70(15) . . ?
C6 C11 C12 120.75(14) . . ?
N1 C12 C18 121.45(15) . . ?
N1 C12 C11 119.41(15) . . ?
C18 C12 C11 119.12(14) . . ?
N1 C13 H7 109.5 . . ?
N1 C13 H9 109.5 . . ?
H7 C13 H9 109.5 . . ?
N1 C13 H8 109.5 . . ?
H7 C13 H8 109.5 . . ?
H9 C13 H8 109.5 . . ?
N1 C14 C15 110.31(16) . . ?
N1 C14 H13 109.6 . . ?
C15 C14 H13 109.6 . . ?
N1 C14 H14 109.6 . . ?
C15 C14 H14 109.6 . . ?
H13 C14 H14 108.1 . . ?
C16 C15 C14 110.37(15) . . ?
C16 C15 H12 109.6 . . ?
C14 C15 H12 109.6 . . ?
C16 C15 H11 109.6 . . ?
C14 C15 H11 109.6 . . ?
H12 C15 H11 108.1 . . ?
C17 C16 C11 120.65(16) . . ?
C17 C16 C15 120.81(16) . . ?
C11 C16 C15 118.53(16) . . ?
C16 C17 C8 119.95(16) . . ?
C16 C17 H10 120.0 . . ?
C8 C17 H10 120.0 . . ?
C4 C18 C12 118.95(15) . . ?
C4 C18 H24 120.5 . . ?
C12 C18 H24 120.5 . . ?
O4 C19 C5 130.47(16) . . ?
O4 C19 C20 123.15(14) . . ?
C5 C19 C20 106.28(13) . . ?
O5 C20 O6 112.82(13) . . ?
O5 C20 C19 109.10(13) . . ?
O6 C20 C19 109.77(13) . . ?
O5 C20 C3 116.66(13) . . ?
O6 C20 C3 104.75(12) . . ?
C19 C20 C3 103.20(12) . . ?
O5 C21 H16 109.5 . . ?
O5 C21 H15 109.5 . . ?
H16 C21 H15 109.5 . . ?
O5 C21 H17 109.5 . . ?
H16 C21 H17 109.5 . . ?
H15 C21 H17 109.5 . . ?
O6 C22 H18 109.5 . . ?
O6 C22 H19 109.5 . . ?
H18 C22 H19 109.5 . . ?
O6 C22 H20 109.5 . . ?
H18 C22 H20 109.5 . . ?
H19 C22 H20 109.5 . . ?

loop_
_geom_bond_atom_site_label_1
_geom_bond_atom_site_label_2
_geom_bond_distance
_geom_bond_site_symmetry_2
_geom_bond_publ_flag
O1 C2 1.339(2) . ?
O1 C1 1.449(2) . ?
O2 C8 1.365(2) . ?
O2 C9 1.438(2) . ?
O3 C7 1.376(2) . ?
O3 C10 1.414(3) . ?
O4 C19 1.214(2) . ?
O5 C20 1.3952(19) . ?
O5 C21 1.440(2) . ?
O6 C20 1.4087(19) . ?
O6 C22 1.436(2) . ?
O7 C3 1.4007(19) . ?
O7 H21 0.87(3) . ?
O8 C2 1.200(2) . ?
N1 C12 1.377(2) . ?
N1 C13 1.458(2) . ?
N1 C14 1.462(2) . ?
C1 H22 0.9800 . ?
C1 H23 0.9800 . ?
C1 H1 0.9800 . ?
C2 C3 1.534(2) . ?
C3 C4 1.524(2) . ?
C3 C20 1.569(2) . ?
C4 C5 1.383(2) . ?
C4 C18 1.394(2) . ?
C5 C6 1.442(2) . ?
C5 C19 1.469(2) . ?
C6 C7 1.416(2) . ?
C6 C11 1.434(2) . ?
C7 C8 1.394(2) . ?
C8 C17 1.401(3) . ?
C9 H25 0.9800 . ?
C9 H3 0.9800 . ?
C9 H2 0.9800 . ?
C10 H4 0.9800 . ?
C10 H6 0.9800 . ?
C10 H5 0.9800 . ?
C11 C16 1.416(2) . ?
C11 C12 1.451(2) . ?
C12 C18 1.395(2) . ?
C13 H7 0.9800 . ?
C13 H9 0.9800 . ?
C13 H8 0.9800 . ?
C14 C15 1.513(3) . ?
C14 H13 0.9900 . ?
C14 H14 0.9900 . ?
C15 C16 1.503(2) . ?
C15 H12 0.9900 . ?
C15 H11 0.9900 . ?
C16 C17 1.376(2) . ?
C17 H10 0.9500 . ?
C18 H24 0.9500 . ?
C19 C20 1.559(2) . ?
C21 H16 0.9800 . ?
C21 H15 0.9800 . ?
C21 H17 0.9800 . ?
C22 H18 0.9800 . ?
C22 H19 0.9800 . ?
C22 H20 0.9800 . ?

loop_
_geom_hbond_atom_site_label_D
_geom_hbond_atom_site_label_H
_geom_hbond_atom_site_label_A
_geom_hbond_distance_DH
_geom_hbond_distance_HA
_geom_hbond_distance_DA
_geom_hbond_angle_DHA
_geom_hbond_site_symmetry_A
C17 H10 O4 0.95 2.63 3.511(2) 154.7 3_654
C13 H9 O2 0.98 2.47 3.345(2) 148.7 3_644
C10 H4 O2 0.98 2.40 2.972(3) 116.8 .
C9 H25 O7 0.98 2.41 3.370(2) 164.8 4_565
C1 H1 O7 0.98 2.58 3.081(2) 111.8 2_655
O7 H21 O4 0.87(3) 1.97(3) 2.7145(17) 143(2) 2_664
C17 H10 O4 0.95 2.63 3.511(2) 154.7 3_654
C13 H9 O2 0.98 2.47 3.345(2) 148.7 3_644
C10 H4 O2 0.98 2.40 2.972(3) 116.8 .
C9 H25 O7 0.98 2.41 3.370(2) 164.8 4_565
C1 H1 O7 0.98 2.58 3.081(2) 111.8 2_655
O7 H21 O4 0.87(3) 1.97(3) 2.7145(17) 143(2) 2_664
C17 H10 O4 0.95 2.63 3.511(2) 154.7 3_654
C13 H9 O2 0.98 2.47 3.345(2) 148.7 3_644
C10 H4 O2 0.98 2.40 2.972(3) 116.8 .
C9 H25 O7 0.98 2.41 3.370(2) 164.8 4_565
C1 H1 O7 0.98 2.58 3.081(2) 111.8 2_655
O7 H21 O4 0.87(3) 1.97(3) 2.7145(17) 143(2) 2_664
C17 H10 O4 0.95 2.63 3.511(2) 154.7 3_654
C13 H9 O2 0.98 2.47 3.345(2) 148.7 3_644
C10 H4 O2 0.98 2.40 2.972(3) 116.8 .
C9 H25 O7 0.98 2.41 3.370(2) 164.8 4_565
C1 H1 O7 0.98 2.58 3.081(2) 111.8 2_655
O7 H21 O4 0.87(3) 1.97(3) 2.7145(17) 143(2) 2_664
C17 H10 O4 0.95 2.63 3.511(2) 154.7 3_654
C13 H9 O2 0.98 2.47 3.345(2) 148.7 3_644
C10 H4 O2 0.98 2.40 2.972(3) 116.8 .
C9 H25 O7 0.98 2.41 3.370(2) 164.8 4_565
C1 H1 O7 0.98 2.58 3.081(2) 111.8 2_655
O7 H21 O4 0.87(3) 1.97(3) 2.7145(17) 143(2) 2_664
O7 H21 O4 0.87(3) 1.97(3) 2.7145(17) 143(2) 2_664
C1 H1 O7 0.98 2.58 3.081(2) 111.8 2_655
C9 H25 O7 0.98 2.41 3.370(2) 164.8 4_565
C10 H4 O2 0.98 2.40 2.972(3) 116.8 .
C13 H9 O2 0.98 2.47 3.345(2) 148.7 3_644
C17 H10 O4 0.95 2.63 3.511(2) 154.7 3_654
O7 H21 O4 0.87(3) 1.97(3) 2.7145(17) 143(2) 2_664
C1 H1 O7 0.98 2.58 3.081(2) 111.8 2_655
C9 H25 O7 0.98 2.41 3.370(2) 164.8 4_565
C10 H4 O2 0.98 2.40 2.972(3) 116.8 .
C13 H9 O2 0.98 2.47 3.345(2) 148.7 3_644
C17 H10 O4 0.95 2.63 3.511(2) 154.7 3_654
O7 H21 O4 0.87(3) 1.97(3) 2.7145(17) 143(2) 2_664
C1 H1 O7 0.98 2.58 3.081(2) 111.8 2_655
C9 H25 O7 0.98 2.41 3.370(2) 164.8 4_565
C10 H4 O2 0.98 2.40 2.972(3) 116.8 .
C13 H9 O2 0.98 2.47 3.345(2) 148.7 3_644
C17 H10 O4 0.95 2.63 3.511(2) 154.7 3_654
O7 H21 O4 0.87(3) 1.97(3) 2.7145(17) 143(2) 2_664
C1 H1 O7 0.98 2.58 3.081(2) 111.8 2_655
C9 H25 O7 0.98 2.41 3.370(2) 164.8 4_565
C10 H4 O2 0.98 2.40 2.972(3) 116.8 .
C13 H9 O2 0.98 2.47 3.345(2) 148.7 3_644
C17 H10 O4 0.95 2.63 3.511(2) 154.7 3_654

loop_
_geom_torsion_atom_site_label_1
_geom_torsion_atom_site_label_2
_geom_torsion_atom_site_label_3
_geom_torsion_atom_site_label_4
_geom_torsion
_geom_torsion_site_symmetry_1
_geom_torsion_site_symmetry_2
_geom_torsion_site_symmetry_3
_geom_torsion_site_symmetry_4
_geom_torsion_publ_flag
C1 O1 C2 O8 -7.8(3) . . . . ?
C1 O1 C2 C3 171.67(14) . . . . ?
O8 C2 C3 O7 -9.4(2) . . . . ?
O1 C2 C3 O7 171.14(13) . . . . ?
O8 C2 C3 C4 -132.56(18) . . . . ?
O1 C2 C3 C4 47.96(17) . . . . ?
O8 C2 C3 C20 115.29(18) . . . . ?
O1 C2 C3 C20 -64.19(16) . . . . ?
O7 C3 C4 C5 132.48(14) . . . . ?
C2 C3 C4 C5 -108.17(15) . . . . ?
C20 C3 C4 C5 8.26(17) . . . . ?
O7 C3 C4 C18 -48.0(2) . . . . ?
C2 C3 C4 C18 71.36(19) . . . . ?
C20 C3 C4 C18 -172.21(14) . . . . ?
C18 C4 C5 C6 5.0(2) . . . . ?
C3 C4 C5 C6 -175.43(13) . . . . ?
C18 C4 C5 C19 -170.82(15) . . . . ?
C3 C4 C5 C19 8.70(18) . . . . ?
C4 C5 C6 C7 167.03(16) . . . . ?
C19 C5 C6 C7 -18.3(3) . . . . ?
C4 C5 C6 C11 -7.9(2) . . . . ?
C19 C5 C6 C11 166.76(16) . . . . ?
C10 O3 C7 C8 74.5(2) . . . . ?
C10 O3 C7 C6 -103.5(2) . . . . ?
C11 C6 C7 O3 177.65(15) . . . . ?
C5 C6 C7 O3 2.8(3) . . . . ?
C11 C6 C7 C8 -0.3(2) . . . . ?
C5 C6 C7 C8 -175.18(16) . . . . ?
C9 O2 C8 C7 -156.93(17) . . . . ?
C9 O2 C8 C17 23.4(3) . . . . ?
O3 C7 C8 O2 -2.9(3) . . . . ?
C6 C7 C8 O2 175.09(16) . . . . ?
O3 C7 C8 C17 176.77(18) . . . . ?
C6 C7 C8 C17 -5.3(3) . . . . ?
C7 C6 C11 C16 6.3(2) . . . . ?
C5 C6 C11 C16 -178.57(15) . . . . ?
C7 C6 C11 C12 -170.46(15) . . . . ?
C5 C6 C11 C12 4.7(2) . . . . ?
C13 N1 C12 C18 9.1(3) . . . . ?
C14 N1 C12 C18 155.34(18) . . . . ?
C13 N1 C12 C11 -169.68(17) . . . . ?
C14 N1 C12 C11 -23.4(3) . . . . ?
C16 C11 C12 N1 3.7(2) . . . . ?
C6 C11 C12 N1 -179.63(16) . . . . ?
C16 C11 C12 C18 -175.11(16) . . . . ?
C6 C11 C12 C18 1.6(2) . . . . ?
C12 N1 C14 C15 48.7(2) . . . . ?
C13 N1 C14 C15 -163.30(17) . . . . ?
N1 C14 C15 C16 -52.9(2) . . . . ?
C6 C11 C16 C17 -6.9(3) . . . . ?
C12 C11 C16 C17 169.88(17) . . . . ?
C6 C11 C16 C15 171.63(16) . . . . ?
C12 C11 C16 C15 -11.6(2) . . . . ?
C14 C15 C16 C17 -145.05(18) . . . . ?
C14 C15 C16 C11 36.5(2) . . . . ?
C11 C16 C17 C8 1.4(3) . . . . ?
C15 C16 C17 C8 -177.10(18) . . . . ?
O2 C8 C17 C16 -175.59(18) . . . . ?
C7 C8 C17 C16 4.8(3) . . . . ?
C5 C4 C18 C12 1.4(3) . . . . ?
C3 C4 C18 C12 -178.04(14) . . . . ?
N1 C12 C18 C4 176.52(16) . . . . ?
C11 C12 C18 C4 -4.7(2) . . . . ?
C4 C5 C19 O4 154.12(18) . . . . ?
C6 C5 C19 O4 -20.9(3) . . . . ?
C4 C5 C19 C20 -22.24(17) . . . . ?
C6 C5 C19 C20 162.71(16) . . . . ?
C21 O5 C20 O6 49.61(19) . . . . ?
C21 O5 C20 C19 171.90(13) . . . . ?
C21 O5 C20 C3 -71.73(18) . . . . ?
C22 O6 C20 O5 61.72(19) . . . . ?
C22 O6 C20 C19 -60.18(18) . . . . ?
C22 O6 C20 C3 -170.39(14) . . . . ?
O4 C19 C20 O5 -25.6(2) . . . . ?
C5 C19 C20 O5 151.12(13) . . . . ?
O4 C19 C20 O6 98.52(18) . . . . ?
C5 C19 C20 O6 -84.79(15) . . . . ?
O4 C19 C20 C3 -150.25(16) . . . . ?
C5 C19 C20 C3 26.45(15) . . . . ?
O7 C3 C20 O5 97.26(16) . . . . ?
C4 C3 C20 O5 -140.04(13) . . . . ?
C2 C3 C20 O5 -22.09(18) . . . . ?
O7 C3 C20 O6 -28.25(17) . . . . ?
C4 C3 C20 O6 94.45(13) . . . . ?
C2 C3 C20 O6 -147.60(13) . . . . ?
O7 C3 C20 C19 -143.15(13) . . . . ?
C4 C3 C20 C19 -20.45(14) . . . . ?
C2 C3 C20 C19 97.50(14) . . . . ?
